data_7049249
loop_
_publ_author_name
'Lu, Haijiao'
'Jethwa, Rajesh B.'
'Jenkinson, Kellie J.'
'Wheatley, Andrew E. H.'
'Hao, Hongxun'
'Wright, Dominic S.'
'Pike, Sebastian D.'

_publ_section_title
;
 A simple one-step synthetic route to access a range of metal-doped
 polyoxovanadate clusters.
;
_journal_issue 14
_journal_name_full 'Dalton transactions (Cambridge, England : 2003)'
_journal_page_first 4555
_journal_page_last 4564
_journal_paper_doi 10.1039/c8dt05072d
_journal_volume 48
_journal_year 2019
_chemical_absolute_configuration unk
_chemical_compound_source 'Cambridge Dept of Chem.'
_chemical_formula_moiety 'C26 H76.39 Ce2 Cl2 O45 S13 V12'
_chemical_formula_sum 'C26 H76.39 Ce2 Cl2 O45 S13 V12'
_chemical_formula_weight 2488.56
_chemical_name_systematic '[CeV12O32Cl][CeCl(DMSO)7]'
_space_group_IT_number 19
_space_group_name_Hall 'P 2ac 2ab'
_space_group_name_H-M_alt 'P 21 21 21'
_symmetry_cell_setting orthorhombic
_symmetry_space_group_name_Hall 'P 2ac 2ab'
_symmetry_space_group_name_H-M 'P 21 21 21'
_atom_sites_solution_hydrogens difmap
_atom_sites_solution_primary direct
_audit_creation_date 2018-09-13
_audit_creation_method CRYSTALS_ver_14.61
_audit_update_record
;
2018-12-20 deposited with the CCDC.    2019-03-06 downloaded from the CCDC.
;
_cell_angle_alpha 90
_cell_angle_beta 90
_cell_angle_gamma 90
_cell_formula_units_Z 4
_cell_length_a 13.6185(11)
_cell_length_b 20.5438(14)
_cell_length_c 29.162(2)
_cell_measurement_reflns_used 104590
_cell_measurement_temperature 180
_cell_measurement_theta_max 134
_cell_measurement_theta_min 5
_cell_volume 8158.8(10)
_computing_cell_refinement 'Apex2 (Bruker AXS, 2006)'
_computing_data_collection 'Apex2 (Bruker AXS, 2006)'
_computing_data_reduction 'Apex2 (Bruker AXS, 2006)'
_computing_molecular_graphics 'CAMERON (Watkin et al., 1996)'
_computing_publication_material 'CRYSTALS (Betteridge et al., 2003)'
_computing_structure_refinement 'CRYSTALS (Betteridge et al., 2003)'
_computing_structure_solution 'SIR92 (Altomare et al., 1994)'
_diffrn_ambient_temperature 180
_diffrn_measured_fraction_theta_full 0.997
_diffrn_measured_fraction_theta_max 0.997
_diffrn_measurement_device Area
_diffrn_measurement_device_type 'Bruker Kappa Apex2'
_diffrn_measurement_method \w/2\q
_diffrn_radiation_monochromator graphite
_diffrn_radiation_type 'Cu K\a'
_diffrn_radiation_wavelength 1.54180
_diffrn_reflns_av_R_equivalents 0.120
_diffrn_reflns_limit_h_max 16
_diffrn_reflns_limit_h_min -16
_diffrn_reflns_limit_k_max 24
_diffrn_reflns_limit_k_min -24
_diffrn_reflns_limit_l_max 34
_diffrn_reflns_limit_l_min -34
_diffrn_reflns_number 93141
_diffrn_reflns_theta_full 66.978
_diffrn_reflns_theta_max 66.978
_diffrn_reflns_theta_min 2.631
_diffrn_standards_number 0
_exptl_absorpt_coefficient_mu 23.854
_exptl_absorpt_correction_T_max 0.19
_exptl_absorpt_correction_T_min 0.09
_exptl_absorpt_correction_type multi-scan
_exptl_absorpt_process_details 'SADABS (Siemens, 1996)'
_exptl_crystal_colour yellow
_exptl_crystal_density_diffrn 2.026
_exptl_crystal_density_method 'not measured'
_exptl_crystal_description block
_exptl_crystal_F_000 4905.555
_exptl_crystal_size_max 0.150
_exptl_crystal_size_mid 0.100
_exptl_crystal_size_min 0.070
_refine_diff_density_max 1.87
_refine_diff_density_min -0.95
_refine_ls_extinction_method None
_refine_ls_goodness_of_fit_ref 1.0073
_refine_ls_hydrogen_treatment constr
_refine_ls_matrix_type full
_refine_ls_number_parameters 1072
_refine_ls_number_reflns 11137
_refine_ls_number_restraints 2270
_refine_ls_R_factor_all 0.1170
_refine_ls_R_factor_gt 0.1054
_refine_ls_shift/su_max 0.0405483
_refine_ls_shift/su_mean 0.0013833
_refine_ls_structure_factor_coef Fsqd
_refine_ls_weighting_details
;
 Method= Modified Sheldrick 
 w=1/[\s^2^(F^2^) + ( 0.12P)^2^ +*****P] 
 ,where P=(max(Fo^2^,0) + 2Fc^2^)/3 
;
_refine_ls_weighting_scheme calc
_refine_ls_wR_factor_all 0.2644
_refine_ls_wR_factor_gt 0.2576
_refine_ls_wR_factor_ref 0.2644
_reflns_limit_h_max 16
_reflns_limit_h_min -16
_reflns_limit_k_max 24
_reflns_limit_k_min 0
_reflns_limit_l_max 34
_reflns_limit_l_min 0
_reflns_number_gt 9639
_reflns_number_total 14524
_reflns_threshold_expression I>2.0\s(I)
_oxford_diffrn_Wilson_B_factor 2.01
_oxford_diffrn_Wilson_scale 1457.06
_oxford_refine_ls_r_factor_ref 0.1170
_oxford_refine_ls_scale 0.031334(5)
_oxford_reflns_number_all 11137
_oxford_reflns_threshold_expression_ref I>-3.0\s(I)
_oxford_structure_analysis_title 'sp_b1_0042 in P2(1)2(1)2(1)'
_cod_data_source_file c8dt05072d2.cif
_cod_data_source_block 5Cl
_cod_depositor_comments
;
The following automatic conversions were performed:

'_exptl_absorpt_correction_type' value 'Multi-scan' changed to
'multi-scan' according to
/home/data/users/saulius/crontab/automatic-downloads/rss-feeds/RSC/lib/dictionaries/cif_core.dic
dictionary named 'cif_core.dic' version 2.4.2 from 2011-04-26.

Automatic conversion script
Id: cif_fix_values 4973 2017-02-22 13:04:09Z antanas 

 Adding full bibliography for 7049248--7049252.cif.
;
_cod_original_cell_volume 8158.8(6)
_cod_original_sg_symbol_H-M 'P 21 21 21 '
_cod_database_code 7049249

loop_
_symmetry_equiv_pos_as_xyz
x,y,z
x+1/2,-y+1/2,-z
-x,y+1/2,-z+1/2
-x+1/2,-y,z+1/2

loop_
_atom_site_label
_atom_site_type_symbol
_atom_site_fract_x
_atom_site_fract_y
_atom_site_fract_z
_atom_site_U_iso_or_equiv
_atom_site_occupancy
_atom_site_adp_type
_atom_site_refinement_flags_posn
_atom_site_disorder_assembly
_atom_site_disorder_group
C10 C -0.2131(9) 0.5028(9) 0.5205(4) 0.0521 1.0000 Uani D . .
C11 C -0.1318(11) 0.4309(6) 0.4555(6) 0.0523 1.0000 Uani D . .
C14 C -0.0446(10) 0.6844(9) 0.5541(7) 0.0776 1.0000 Uani D . .
C15 C 0.1265(12) 0.7416(7) 0.5485(8) 0.0808 1.0000 Uani D . .
C16 C 0.1585(16) 0.5066(15) 0.6718(8) 0.0765 1.0000 Uani . . .
C17 C 0.2603(15) 0.5906(13) 0.6227(10) 0.0589 1.0000 Uani . . .
C22 C -0.4847(16) 0.3486(14) 0.2041(12) 0.0810 1.0000 Uani . . .
C23 C -0.3312(19) 0.2711(12) 0.2065(14) 0.1080 1.0000 Uani . . .
C24 C -0.4036(13) 0.4774(13) 0.2898(9) 0.0567 1.0000 Uani . . .
C25 C -0.2502(16) 0.4720(15) 0.3494(9) 0.0746 1.0000 Uani . . .
C26 C -0.038(2) 0.3004(14) 0.2247(12) 0.1250 1.0000 Uani . . .
C27 C -0.0173(17) 0.3910(15) 0.2895(11) 0.0854 1.0000 Uani . . .
C28 C -0.1642(12) 0.3277(8) 0.0629(4) 0.0501 1.0000 Uani D . .
C29 C -0.0142(6) 0.3727(8) 0.1085(6) 0.0497 1.0000 Uani D . .
C30 C 0.1049(16) 0.5266(14) 0.2155(11) 0.0770 1.0000 Uani . . .
C31 C 0.0263(17) 0.6306(13) 0.2605(10) 0.0664 1.0000 Uani . . .
S10 S -0.1467(5) 0.5109(4) 0.4705(3) 0.0465 0.7352 Uani D 5 2
S12 S 0.0590(6) 0.6828(4) 0.5181(3) 0.0716 1.0000 Uani D . .
S13 S 0.1449(4) 0.5540(3) 0.6218(2) 0.0397 1.0000 Uani . . .
S14 S -0.3644(5) 0.3428(3) 0.1811(2) 0.0475 1.0000 Uani . . .
S15 S -0.3477(5) 0.6573(3) 0.1967(2) 0.0487 1.0000 Uani D . .
S16 S -0.2917(5) 0.5169(4) 0.3010(2) 0.0482 1.0000 Uani . . .
S17 S -0.0989(4) 0.3678(3) 0.2452(2) 0.0393 1.0000 Uani . . .
S18 S -0.0088(4) 0.5504(3) 0.2419(3) 0.0429 1.0000 Uani . . .
S19 S -0.1395(5) 0.3599(3) 0.1170(2) 0.0416 1.0000 Uani D . .
O1 O 0.0084(10) 0.5195(8) 0.3638(5) 0.0393 1.0000 Uani . . .
O2 O 0.0936(13) 0.3294(8) 0.3841(6) 0.0477 1.0000 Uani . . .
O3 O 0.3502(14) 0.3121(7) 0.5166(6) 0.0495 1.0000 Uani . . .
O4 O 0.4115(12) 0.4915(9) 0.5705(5) 0.0441 1.0000 Uani . . .
O5 O 0.4020(13) 0.6781(8) 0.5163(6) 0.0432 1.0000 Uani . . .
O6 O 0.1472(11) 0.6947(7) 0.3824(6) 0.0398 1.0000 Uani . . .
O7 O 0.2412(13) 0.3797(10) 0.2669(6) 0.0528 1.0000 Uani . . .
O8 O 0.4611(14) 0.2803(10) 0.3487(7) 0.0607 1.0000 Uani . . .
O9 O 0.6217(12) 0.3550(9) 0.4609(6) 0.0495 1.0000 Uani . . .
O10 O 0.6555(12) 0.6036(8) 0.4616(6) 0.0425 1.0000 Uani . . .
O11 O 0.5196(12) 0.6956(9) 0.3493(6) 0.0462 1.0000 Uani . . .
O12 O 0.2798(13) 0.6262(9) 0.2675(6) 0.0436 1.0000 Uani . . .
O13 O 0.1370(10) 0.5737(7) 0.4255(5) 0.0250 1.0000 Uani . . .
O14 O 0.1198(11) 0.4495(7) 0.4257(5) 0.0290 1.0000 Uani . . .
O15 O 0.2831(11) 0.4382(7) 0.5087(5) 0.0284 1.0000 Uani . . .
O16 O 0.2999(11) 0.5611(7) 0.5076(6) 0.0351 1.0000 Uani . . .
O17 O 0.2347(11) 0.3476(7) 0.4471(6) 0.0338 1.0000 Uani . . .
O18 O 0.2765(12) 0.6595(7) 0.4472(6) 0.0340 1.0000 Uani . . .
O19 O 0.1921(10) 0.5737(7) 0.3451(5) 0.0248 1.0000 Uani . . .
O20 O 0.1702(11) 0.4422(8) 0.3452(5) 0.0302 1.0000 Uani . . .
O21 O 0.4740(10) 0.5559(7) 0.4931(5) 0.0288 1.0000 Uani . . .
O22 O 0.4575(11) 0.4240(7) 0.4918(5) 0.0319 1.0000 Uani . . .
O23 O 0.4631(10) 0.6342(6) 0.4297(5) 0.0267 1.0000 Uani . . .
O24 O 0.4253(11) 0.3482(7) 0.4303(5) 0.0308 1.0000 Uani . . .
O25 O 0.3319(11) 0.6418(7) 0.3624(5) 0.0313 1.0000 Uani . . .
O26 O 0.2917(12) 0.3573(7) 0.3616(5) 0.0363 1.0000 Uani . . .
O27 O 0.2967(10) 0.5017(8) 0.2895(4) 0.0332 1.0000 Uani . . .
O28 O 0.5975(11) 0.4828(8) 0.4442(5) 0.0345 1.0000 Uani . . .
O29 O 0.4158(11) 0.3969(9) 0.3104(6) 0.0460 1.0000 Uani . . .
O30 O 0.4416(11) 0.5856(9) 0.3119(6) 0.0412 1.0000 Uani . . .
O31 O 0.5489(12) 0.3912(8) 0.3787(6) 0.0413 1.0000 Uani . . .
O32 O 0.5743(11) 0.5762(10) 0.3801(6) 0.0469 1.0000 Uani . . .
O33 O 0.1503(10) 0.5048(8) 0.5828(5) 0.0346 1.0000 Uani . . .
O34 O 0.1088(11) 0.6193(5) 0.5276(6) 0.0650 1.0000 Uani D . .
O37 O -0.3032(11) 0.3949(8) 0.2033(6) 0.0359 1.0000 Uani . . .
O38 O -0.2212(10) 0.4938(9) 0.2645(5) 0.0370 1.0000 Uani . . .
O39 O -0.0882(12) 0.4196(7) 0.2074(6) 0.0411 1.0000 Uani . . .
O40 O -0.0744(11) 0.5616(9) 0.2016(7) 0.0510 1.0000 Uani . . .
O41 O -0.1845(9) 0.4259(5) 0.1170(5) 0.0410 1.0000 Uani D . .
O42 O -0.1890(9) 0.5777(5) 0.1196(5) 0.0482 1.0000 Uani D . .
O43 O -0.2937(9) 0.5984(5) 0.2145(5) 0.0506 1.0000 Uani D . .
Cl1 Cl 0.3583(3) 0.4966(3) 0.40438(16) 0.0287 1.0000 Uani . . .
Cl2 Cl -0.4097(4) 0.5042(4) 0.1398(2) 0.0527 1.0000 Uani . . .
V1 V 0.1195(2) 0.51279(17) 0.37895(12) 0.0215 1.0000 Uani . . .
V2 V 0.1772(3) 0.37994(17) 0.39642(14) 0.0239 1.0000 Uani . . .
V3 V 0.3399(3) 0.36851(17) 0.47926(14) 0.0255 1.0000 Uani . . .
V4 V 0.3887(3) 0.49328(18) 0.51700(11) 0.0250 1.0000 Uani . . .
V5 V 0.3752(3) 0.62384(16) 0.47995(13) 0.0221 1.0000 Uani . . .
V6 V 0.2155(3) 0.63503(17) 0.39582(13) 0.0230 1.0000 Uani . . .
V7 V 0.2858(3) 0.41792(19) 0.30933(13) 0.0271 1.0000 Uani . . .
V8 V 0.4319(3) 0.35253(19) 0.36327(14) 0.0304 1.0000 Uani . . .
V9 V 0.5408(3) 0.40332(18) 0.44014(14) 0.0267 1.0000 Uani . . .
V10 V 0.5636(3) 0.56646(18) 0.44085(13) 0.0233 1.0000 Uani . . .
V11 V 0.4729(3) 0.62849(19) 0.36392(14) 0.0265 1.0000 Uani . . .
V12 V 0.3130(3) 0.58169(19) 0.30949(14) 0.0264 1.0000 Uani . . .
Ce1 Ce 0.13452(9) 0.51054(5) 0.49978(4) 0.0261 1.0000 Uani . . .
Ce2 Ce -0.22295(8) 0.49866(6) 0.18123(4) 0.0194 1.0000 Uani . . .
S110 S 0.0513(13) 0.3569(8) 0.5580(6) 0.0686 0.3836 Uani D 1 1
S111 S 0.0900(7) 0.3434(6) 0.5415(5) 0.0633 0.6164 Uani D 1 2
C120 C -0.0749(16) 0.3439(14) 0.5711(12) 0.0703 0.3836 Uani D 1 1
C121 C 0.0080(15) 0.3563(13) 0.5881(6) 0.0672 0.6164 Uani D 1 2
C130 C 0.0156(15) 0.2901(10) 0.5082(8) 0.0674 0.6164 Uani D 1 2
C131 C 0.0705(19) 0.2887(12) 0.5215(12) 0.0686 0.3836 Uani D 1 1
O360 O 0.037(2) 0.4076(12) 0.5208(10) 0.0660 0.3836 Uani D 1 1
O361 O 0.0675(16) 0.4056(8) 0.5155(8) 0.0601 0.6164 Uani D 1 2
S200 S -0.1518(6) 0.6472(4) 0.1194(3) 0.0434 0.7244 Uani D 2 2
S201 S -0.1026(11) 0.6247(7) 0.1209(6) 0.0520 0.2756 Uani D 2 1
C320 C -0.0343(8) 0.6475(8) 0.0942(8) 0.0479 0.7244 Uani D 2 2
C321 C 0.0063(10) 0.5784(15) 0.1218(13) 0.0548 0.2756 Uani D 2 1
C330 C -0.2155(12) 0.6901(8) 0.0764(7) 0.0474 0.7244 Uani D 2 2
C331 C -0.0898(17) 0.6591(15) 0.0659(10) 0.0524 0.2756 Uani D 2 1
S210 S -0.2015(11) 0.2628(8) 0.3339(5) 0.0793 0.4844 Uani D 3 2
S211 S -0.185(2) 0.2259(11) 0.3558(10) 0.2927 0.5156 Uani D 3 1
O450 O -0.1120(14) 0.2397(14) 0.3220(9) 0.0790 0.4844 Uani D 3 2
O451 O -0.099(3) 0.2274(17) 0.3322(15) 0.2927 0.5156 Uani D 3 1
C210 C -0.2806(17) 0.2012(12) 0.3436(11) 0.0795 0.4844 Uani D 3 2
C211 C -0.206(2) 0.1508(11) 0.3769(14) 0.2927 0.5156 Uani D 3 1
C200 C -0.2004(19) 0.2921(16) 0.3878(8) 0.0792 0.4844 Uani D 3 2
C201 C -0.172(2) 0.2635(16) 0.4068(12) 0.2928 0.5156 Uani D 3 1
O440 O 0.3323(18) 0.7426(8) 0.6368(10) 0.0494 0.3912 Uani D 4 1
O441 O 0.396(2) 0.757(2) 0.6534(15) 0.2500 0.6088 Uani D 4 2
S220 S 0.3442(15) 0.8045(13) 0.6326(10) 0.2501 0.6088 Uani D 4 2
S221 S 0.3863(10) 0.7978(7) 0.6384(5) 0.0449 0.3912 Uani D 4 1
C180 C 0.2338(14) 0.7771(19) 0.6153(14) 0.2502 0.6088 Uani D 4 2
C181 C 0.3155(17) 0.8623(10) 0.6516(10) 0.0461 0.3912 Uani D 4 1
C190 C 0.3894(18) 0.820(2) 0.5801(12) 0.2500 0.6088 Uani D 4 2
C191 C 0.4171(19) 0.8224(14) 0.5852(7) 0.0447 0.3912 Uani D 4 1
S1 S -0.1021(8) 0.4692(8) 0.5063(5) 0.0500 0.2648 Uani D 5 1
O350 O -0.0452(15) 0.5358(11) 0.4853(10) 0.0501 0.2648 Uani D 5 1
O351 O -0.0348(7) 0.5259(8) 0.4927(5) 0.0574 0.7352 Uani D 5 2
C350 C -0.4743(7) 0.6405(8) 0.2053(9) 0.0489 0.5418 Uani D 6 2
C351 C -0.4605(10) 0.6593(9) 0.2271(8) 0.0490 0.4582 Uani D 6 1
C340 C -0.3250(15) 0.7199(7) 0.2372(7) 0.0501 0.5418 Uani D 6 2
C341 C -0.2844(13) 0.7255(6) 0.2195(9) 0.0494 0.4582 Uani D 6 1
H291 H 0.0171 0.3326 0.0996 0.1210 1.0000 Uiso R . .
H292 H 0.0145 0.3883 0.1365 0.1210 1.0000 Uiso R . .
H293 H -0.0052 0.4046 0.0847 0.1210 1.0000 Uiso R . .
H281 H -0.1330 0.2860 0.0599 0.1090 1.0000 Uiso R . .
H282 H -0.1401 0.3564 0.0395 0.1090 1.0000 Uiso R . .
H283 H -0.2339 0.3228 0.0594 0.1090 1.0000 Uiso R . .
H231 H -0.3694 0.2349 0.1916 0.1550 1.0000 Uiso R . .
H232 H -0.3463 0.2739 0.2402 0.1550 1.0000 Uiso R . .
H233 H -0.2586 0.2658 0.2011 0.1550 1.0000 Uiso R . .
H221 H -0.5282 0.3191 0.1887 0.1140 1.0000 Uiso R . .
H222 H -0.5081 0.3923 0.2002 0.1140 1.0000 Uiso R . .
H223 H -0.4826 0.3382 0.2362 0.1140 1.0000 Uiso R . .
H3301 H -0.2004 0.7355 0.0792 0.0680 0.7244 Uiso R 2 2
H3302 H -0.2850 0.6837 0.0800 0.0680 0.7244 Uiso R 2 2
H3303 H -0.1953 0.6746 0.0469 0.0680 0.7244 Uiso R 2 2
H3201 H -0.0188 0.6910 0.0843 0.0690 0.7244 Uiso R 2 2
H3202 H 0.0133 0.6334 0.1163 0.0689 0.7244 Uiso R 2 2
H3203 H -0.0332 0.6187 0.0683 0.0690 0.7244 Uiso R 2 2
H3211 H 0.0638 0.6106 0.1254 0.0750 0.2756 Uiso R 2 1
H3212 H 0.0007 0.5477 0.1496 0.0750 0.2756 Uiso R 2 1
H3213 H 0.0112 0.5528 0.0915 0.0750 0.2756 Uiso R 2 1
H311 H 0.0794 0.6271 0.2820 0.0970 1.0000 Uiso R . .
H312 H -0.0286 0.6513 0.2751 0.0970 1.0000 Uiso R . .
H313 H 0.0470 0.6559 0.2346 0.0970 1.0000 Uiso R . .
H301 H 0.1515 0.5150 0.2387 0.0990 1.0000 Uiso R . .
H302 H 0.1299 0.5623 0.1978 0.0990 1.0000 Uiso R . .
H303 H 0.0942 0.4900 0.1957 0.0990 1.0000 Uiso R . .
H251 H -0.2983 0.4750 0.3733 0.1160 1.0000 Uiso R . .
H252 H -0.1890 0.4896 0.3600 0.1160 1.0000 Uiso R . .
H253 H -0.2412 0.4271 0.3411 0.1160 1.0000 Uiso R . .
H241 H -0.4539 0.4932 0.3139 0.0900 1.0000 Uiso R . .
H242 H -0.4243 0.4903 0.2570 0.0900 1.0000 Uiso R . .
H243 H -0.3909 0.4280 0.2924 0.0900 1.0000 Uiso R . .
H271 H -0.0236 0.3615 0.3149 0.1220 1.0000 Uiso R . .
H272 H -0.0326 0.4344 0.2994 0.1220 1.0000 Uiso R . .
H273 H 0.0488 0.3897 0.2781 0.1220 1.0000 Uiso R . .
H261 H -0.0476 0.2640 0.2449 0.1700 1.0000 Uiso R . .
H262 H 0.0306 0.3114 0.2237 0.1700 1.0000 Uiso R . .
H263 H -0.0599 0.2892 0.1944 0.1700 1.0000 Uiso R . .
H3501 H -0.5120 0.6783 0.1975 0.0700 0.5418 Uiso R 6 2
H3502 H -0.4847 0.6300 0.2370 0.0700 0.5418 Uiso R 6 2
H3503 H -0.4944 0.6045 0.1865 0.0700 0.5418 Uiso R 6 2
H3511 H -0.5037 0.6941 0.2115 0.0690 0.4582 Uiso R 6 1
H3512 H -0.4447 0.6715 0.2607 0.0690 0.4582 Uiso R 6 1
H3513 H -0.4914 0.6135 0.2247 0.0690 0.4582 Uiso R 6 1
H3401 H -0.3491 0.7603 0.2249 0.0710 0.5418 Uiso R 6 2
H3402 H -0.3574 0.7110 0.2658 0.0710 0.5418 Uiso R 6 2
H3403 H -0.2554 0.7230 0.2423 0.0710 0.5418 Uiso R 6 2
H3411 H -0.3245 0.7649 0.2132 0.0700 0.4582 Uiso R 6 1
H3412 H -0.2755 0.7194 0.2530 0.0700 0.4582 Uiso R 6 1
H3413 H -0.2198 0.7285 0.2039 0.0700 0.4582 Uiso R 6 1
H2011 H -0.1018 0.2911 0.4117 0.4590 0.5156 Uiso R 3 1
H2012 H -0.2366 0.2974 0.4016 0.4590 0.5156 Uiso R 3 1
H2013 H -0.1862 0.2284 0.4358 0.4590 0.5156 Uiso R 3 1
H2101 H -0.3409 0.2116 0.3282 0.1300 0.4844 Uiso R 3 2
H2102 H -0.2927 0.1966 0.3759 0.1300 0.4844 Uiso R 3 2
H2103 H -0.2548 0.1611 0.3317 0.1300 0.4844 Uiso R 3 2
H2001 H -0.2236 0.3399 0.3860 0.1290 0.4844 Uiso R 3 2
H2002 H -0.1285 0.2887 0.3990 0.1290 0.4844 Uiso R 3 2
H2003 H -0.2470 0.2642 0.4078 0.1290 0.4844 Uiso R 3 2
H1901 H 0.3392 0.8491 0.5615 0.3700 0.6087 Uiso R 4 2
H1902 H 0.4550 0.8454 0.5872 0.3700 0.6087 Uiso R 4 2
H1903 H 0.4023 0.7751 0.5642 0.3700 0.6087 Uiso R 4 2
H1911 H 0.4693 0.8541 0.5877 0.0660 0.3913 Uiso R 4 1
H1912 H 0.3604 0.8422 0.5709 0.0660 0.3913 Uiso R 4 1
H1913 H 0.4391 0.7859 0.5670 0.0660 0.3913 Uiso R 4 1
H1811 H 0.3402 0.9013 0.6376 0.0660 0.3913 Uiso R 4 1
H1812 H 0.3188 0.8665 0.6843 0.0660 0.3913 Uiso R 4 1
H1813 H 0.2485 0.8557 0.6425 0.0660 0.3913 Uiso R 4 1
H161 H 0.1370 0.5306 0.6982 0.1140 1.0000 Uiso R . .
H162 H 0.2262 0.4945 0.6756 0.1140 1.0000 Uiso R . .
H163 H 0.1193 0.4681 0.6686 0.1140 1.0000 Uiso R . .
H171 H 0.2674 0.6153 0.6504 0.0920 1.0000 Uiso R . .
H172 H 0.3109 0.5582 0.6211 0.0920 1.0000 Uiso R . .
H173 H 0.2653 0.6191 0.5967 0.0920 1.0000 Uiso R . .
H141 H -0.0721 0.7274 0.5543 0.2060 1.0000 Uiso R . .
H142 H -0.0247 0.6727 0.5846 0.2060 1.0000 Uiso R . .
H143 H -0.0930 0.6540 0.5434 0.2060 1.0000 Uiso R . .
H151 H 0.0875 0.7802 0.5518 0.1880 1.0000 Uiso R . .
H152 H 0.1430 0.7249 0.5783 0.1880 1.0000 Uiso R . .
H153 H 0.1855 0.7516 0.5320 0.1880 1.0000 Uiso R . .
H1211 H 0.0459 0.3408 0.6189 0.1120 0.6164 Uiso R 1 2
H1212 H -0.0087 0.4077 0.5883 0.1120 0.6164 Uiso R 1 2
H1213 H -0.0555 0.3267 0.5808 0.1120 0.6164 Uiso R 1 2
H1301 H 0.0276 0.2459 0.5171 0.1140 0.6164 Uiso R 1 2
H1302 H -0.0526 0.3001 0.5126 0.1140 0.6164 Uiso R 1 2
H1303 H 0.0320 0.2953 0.4764 0.1140 0.6164 Uiso R 1 2
H1201 H -0.0871 0.3043 0.5875 0.1200 0.3836 Uiso R 1 1
H1202 H -0.1028 0.3799 0.5876 0.1200 0.3836 Uiso R 1 1
H1203 H -0.1044 0.3413 0.5412 0.1200 0.3836 Uiso R 1 1
H1311 H 0.1258 0.2651 0.5341 0.1190 0.3836 Uiso R 1 1
H1312 H 0.0866 0.3045 0.4911 0.1190 0.3836 Uiso R 1 1
H1313 H 0.0134 0.2606 0.5200 0.1190 0.3836 Uiso R 1 1
H111 H -0.1976 0.4240 0.4448 0.0740 0.7314 Uiso R . .
H112 H -0.1175 0.3928 0.4734 0.0740 0.7314 Uiso R . .
H113 H -0.0863 0.4313 0.4304 0.0740 0.7314 Uiso R . .
H101 H -0.2743 0.4937 0.5055 0.0750 0.7314 Uiso R . .
H102 H -0.2137 0.5455 0.5339 0.0750 0.7314 Uiso R . .
H103 H -0.2111 0.4720 0.5452 0.0750 0.7314 Uiso R . .
H2111 H -0.2022 0.1192 0.3532 0.3673 0.5156 Uiso R 3 1
H2112 H -0.2701 0.1502 0.3899 0.3673 0.5156 Uiso R 3 1
H2113 H -0.1590 0.1412 0.3999 0.3673 0.5156 Uiso R 3 1
H3311 H -0.1446 0.6864 0.0597 0.0629 0.2756 Uiso R 2 1
H3312 H -0.0312 0.6841 0.0647 0.0629 0.2756 Uiso R 2 1
H3313 H -0.0868 0.6254 0.0436 0.0629 0.2756 Uiso R 2 1
H1801 H 0.1958 0.7651 0.6413 0.2967 0.6088 Uiso R 4 2
H1802 H 0.2006 0.8103 0.5987 0.2967 0.6088 Uiso R 4 2
H1803 H 0.2427 0.7403 0.5961 0.2967 0.6088 Uiso R 4 2

loop_
_atom_site_aniso_label
_atom_site_aniso_U_11
_atom_site_aniso_U_22
_atom_site_aniso_U_33
_atom_site_aniso_U_23
_atom_site_aniso_U_13
_atom_site_aniso_U_12
C10 0.023(3) 0.067(4) 0.066(4) 0.018(4) 0.000(3) -0.002(4)
C11 0.025(3) 0.063(4) 0.069(4) 0.015(4) 0.000(4) -0.002(4)
C14 0.091(3) 0.057(4) 0.085(4) 0.013(4) 0.025(4) 0.027(4)
C15 0.100(3) 0.057(4) 0.085(4) 0.007(4) 0.021(4) 0.018(4)
C16 0.066(3) 0.125(4) 0.038(4) 0.018(4) -0.009(4) 0.032(4)
C17 0.033(3) 0.083(4) 0.061(4) -0.032(4) 0.016(4) -0.014(4)
C22 0.049(3) 0.096(4) 0.098(4) -0.017(4) 0.009(4) -0.038(4)
C23 0.107(3) 0.019(4) 0.198(5) 0.005(4) -0.032(4) 0.002(4)
C24 0.018(3) 0.098(4) 0.054(4) 0.019(4) 0.012(4) 0.028(4)
C25 0.050(3) 0.129(4) 0.045(4) 0.012(4) 0.004(4) 0.023(4)
C26 0.235(3) 0.060(4) 0.079(4) 0.003(4) 0.014(4) 0.079(4)
C27 0.072(3) 0.109(4) 0.075(4) 0.022(4) -0.042(4) -0.014(4)
C28 0.060(3) 0.047(4) 0.044(4) 0.004(4) 0.016(4) 0.007(4)
C29 0.050(3) 0.052(4) 0.047(4) 0.005(4) 0.025(4) 0.011(4)
C30 0.045(3) 0.083(4) 0.103(4) -0.034(4) -0.019(4) 0.002(4)
C31 0.066(3) 0.074(4) 0.060(4) -0.006(4) -0.015(4) -0.006(4)
S10 0.020(2) 0.060(3) 0.059(3) 0.014(3) 0.003(2) 0.003(3)
S12 0.090(3) 0.052(3) 0.073(3) 0.013(3) 0.023(3) 0.026(3)
S13 0.030(2) 0.057(3) 0.032(3) -0.006(2) 0.001(2) -0.001(2)
S14 0.042(2) 0.058(3) 0.042(3) -0.006(3) -0.007(3) -0.014(3)
S15 0.0662(19) 0.032(2) 0.048(2) 0.003(2) -0.002(2) 0.021(2)
S16 0.038(2) 0.071(3) 0.036(3) -0.005(3) -0.008(2) 0.019(3)
S17 0.040(2) 0.032(3) 0.045(3) 0.004(2) -0.019(2) 0.003(2)
S18 0.029(2) 0.036(3) 0.064(3) 0.005(3) -0.011(3) 0.001(2)
S19 0.049(2) 0.038(2) 0.038(2) 0.006(2) 0.018(2) 0.008(2)
O1 0.017(3) 0.055(4) 0.047(4) -0.002(4) -0.004(4) -0.003(4)
O2 0.054(3) 0.034(4) 0.056(4) -0.003(4) 0.003(4) -0.014(4)
O3 0.076(3) 0.020(4) 0.053(4) 0.007(4) -0.020(4) 0.006(4)
O4 0.056(3) 0.047(4) 0.029(4) 0.015(4) -0.005(4) -0.006(4)
O5 0.065(3) 0.031(4) 0.033(4) -0.005(4) -0.006(4) -0.019(4)
O6 0.031(3) 0.028(4) 0.061(4) 0.012(4) -0.010(4) -0.004(4)
O7 0.055(3) 0.067(4) 0.037(4) -0.033(4) -0.010(4) -0.011(4)
O8 0.053(3) 0.070(4) 0.058(4) -0.017(4) -0.010(4) 0.013(4)
O9 0.037(3) 0.048(4) 0.063(4) -0.006(4) -0.017(4) 0.020(4)
O10 0.041(3) 0.031(4) 0.056(4) -0.015(4) -0.013(4) -0.004(4)
O11 0.037(3) 0.053(4) 0.049(4) 0.017(4) -0.014(4) -0.031(4)
O12 0.045(3) 0.050(4) 0.036(4) 0.011(4) -0.005(4) -0.013(4)
O13 0.017(3) 0.023(4) 0.035(4) 0.010(4) 0.001(4) 0.001(4)
O14 0.028(3) 0.028(4) 0.031(4) 0.006(4) -0.007(4) -0.013(4)
O15 0.039(3) 0.022(4) 0.024(4) -0.003(4) 0.005(4) -0.012(4)
O16 0.042(3) 0.028(4) 0.035(4) -0.008(4) 0.002(4) 0.006(4)
O17 0.034(3) 0.024(4) 0.043(4) -0.003(4) 0.001(4) 0.001(4)
O18 0.043(3) 0.012(4) 0.048(4) -0.009(4) 0.003(4) -0.007(4)
O19 0.018(3) 0.026(4) 0.030(4) 0.004(4) -0.005(4) 0.000(4)
O20 0.026(3) 0.044(4) 0.021(4) 0.006(4) -0.021(4) -0.010(4)
O21 0.024(3) 0.031(4) 0.032(4) -0.003(4) -0.007(4) -0.005(4)
O22 0.035(3) 0.028(4) 0.032(4) -0.009(4) -0.008(4) 0.010(4)
O23 0.031(3) 0.013(4) 0.036(4) -0.003(4) -0.005(4) -0.007(4)
O24 0.033(3) 0.020(4) 0.039(4) -0.015(4) -0.009(4) 0.010(4)
O25 0.032(3) 0.025(4) 0.036(4) 0.007(4) -0.005(4) -0.007(4)
O26 0.055(3) 0.018(4) 0.036(4) -0.003(4) -0.029(4) -0.002(4)
O27 0.031(3) 0.043(4) 0.025(4) 0.002(4) -0.007(4) -0.002(4)
O28 0.032(3) 0.041(4) 0.031(4) -0.008(4) -0.012(4) 0.009(4)
O29 0.025(3) 0.076(4) 0.037(4) -0.019(4) -0.012(4) -0.004(4)
O30 0.030(3) 0.059(4) 0.035(4) 0.000(4) 0.006(4) -0.006(4)
O31 0.035(3) 0.051(4) 0.037(4) -0.010(4) -0.004(4) 0.019(4)
O32 0.026(3) 0.077(4) 0.038(4) 0.003(4) 0.001(4) 0.006(4)
O33 0.037(3) 0.039(4) 0.028(4) 0.006(4) 0.005(4) -0.007(4)
O34 0.086(3) 0.041(4) 0.069(4) 0.004(4) 0.025(4) 0.020(4)
O37 0.030(3) 0.042(4) 0.036(4) 0.014(4) -0.011(4) -0.016(4)
O38 0.027(3) 0.057(4) 0.027(4) 0.007(4) -0.006(4) 0.003(4)
O39 0.042(3) 0.026(4) 0.056(4) -0.002(4) -0.008(4) 0.016(4)
O40 0.023(3) 0.044(4) 0.085(4) 0.020(4) -0.012(4) -0.010(4)
O41 0.049(3) 0.040(4) 0.034(4) 0.000(4) 0.011(4) 0.011(4)
O42 0.060(3) 0.035(3) 0.049(4) 0.013(3) 0.003(4) -0.012(3)
O43 0.067(3) 0.034(3) 0.050(3) 0.002(3) -0.003(3) 0.022(3)
Cl1 0.030(2) 0.024(2) 0.032(2) -0.003(2) -0.0109(19) -0.003(2)
Cl2 0.021(2) 0.067(3) 0.070(3) 0.012(3) -0.012(2) 0.003(3)
V1 0.0125(14) 0.0216(17) 0.0303(17) 0.0034(15) -0.0046(13) -0.0027(14)
V2 0.0246(16) 0.0166(17) 0.0305(19) -0.0040(15) -0.0063(16) -0.0037(14)
V3 0.0320(18) 0.0136(16) 0.0309(19) 0.0023(15) -0.0088(16) 0.0009(15)
V4 0.0354(17) 0.0190(17) 0.0206(15) -0.0007(15) -0.0041(14) -0.0029(16)
V5 0.0238(16) 0.0147(16) 0.0277(18) -0.0051(14) -0.0052(15) -0.0018(15)
V6 0.0166(15) 0.0156(16) 0.037(2) 0.0060(15) -0.0029(15) 0.0009(15)
V7 0.0253(17) 0.0354(19) 0.0205(19) -0.0056(15) -0.0067(16) -0.0025(16)
V8 0.0295(18) 0.0272(19) 0.035(2) -0.0157(17) -0.0079(17) 0.0054(16)
V9 0.0249(17) 0.0212(17) 0.034(2) -0.0059(16) -0.0106(16) 0.0100(15)
V10 0.0165(16) 0.0264(18) 0.0271(19) -0.0029(16) -0.0099(15) -0.0023(15)
V11 0.0182(16) 0.0339(19) 0.0274(19) 0.0068(17) -0.0074(15) -0.0058(16)
V12 0.0181(16) 0.036(2) 0.025(2) 0.0084(16) -0.0083(15) -0.0067(15)
Ce1 0.0329(6) 0.0173(6) 0.0280(6) -0.0010(6) 0.0014(5) -0.0015(5)
Ce2 0.0136(5) 0.0175(6) 0.0271(6) 0.0030(6) -0.0024(5) 0.0023(5)
S110 0.137(3) 0.033(3) 0.036(3) 0.007(3) -0.026(3) -0.008(3)
S111 0.034(3) 0.065(3) 0.091(3) 0.027(3) 0.010(3) -0.005(3)
C120 0.138(3) 0.035(4) 0.038(4) 0.005(4) -0.022(4) -0.008(4)
C121 0.041(3) 0.069(4) 0.091(4) 0.024(4) 0.009(4) -0.001(4)
C130 0.042(3) 0.066(4) 0.095(4) 0.024(4) 0.007(4) -0.005(4)
C131 0.135(3) 0.035(4) 0.035(4) 0.004(4) -0.028(4) -0.006(4)
O360 0.135(3) 0.030(4) 0.033(4) 0.006(4) -0.026(4) -0.009(4)
O361 0.034(3) 0.056(4) 0.090(4) 0.027(4) 0.004(4) -0.016(4)
S200 0.056(2) 0.031(3) 0.043(3) 0.004(3) 0.007(3) -0.003(3)
S201 0.065(3) 0.036(3) 0.054(3) 0.010(3) 0.003(4) -0.016(3)
C320 0.060(3) 0.036(4) 0.047(4) 0.006(4) 0.011(4) -0.005(4)
C321 0.068(3) 0.040(4) 0.057(4) 0.010(4) 0.003(4) -0.015(4)
C330 0.059(3) 0.034(4) 0.049(4) 0.006(4) 0.006(4) -0.001(4)
C331 0.067(3) 0.035(4) 0.056(4) 0.011(4) 0.002(4) -0.017(4)
S210 0.078(2) 0.098(3) 0.062(3) 0.033(2) 0.015(2) 0.013(2)
S211 0.506(2) 0.083(3) 0.290(3) 0.002(3) 0.298(3) -0.034(3)
O450 0.077(2) 0.098(3) 0.062(3) 0.033(3) 0.015(3) 0.013(3)
O451 0.506(2) 0.083(3) 0.290(3) 0.002(3) 0.298(3) -0.034(3)
C210 0.078(2) 0.098(3) 0.063(3) 0.033(3) 0.015(3) 0.013(3)
C211 0.506(2) 0.083(3) 0.290(3) 0.002(3) 0.298(3) -0.034(3)
C200 0.078(2) 0.097(3) 0.062(3) 0.033(3) 0.015(3) 0.013(3)
C201 0.506(2) 0.083(3) 0.290(3) 0.001(3) 0.298(3) -0.034(3)
O440 0.046(3) 0.049(4) 0.053(4) 0.015(4) -0.021(4) 0.019(4)
O441 0.151(2) 0.340(3) 0.259(3) 0.174(3) 0.017(3) 0.142(3)
S220 0.151(2) 0.340(3) 0.259(3) 0.174(3) 0.017(3) 0.142(3)
S221 0.040(3) 0.047(3) 0.048(3) 0.016(3) -0.024(3) 0.023(3)
C180 0.151(2) 0.340(3) 0.259(3) 0.174(3) 0.017(3) 0.142(3)
C181 0.042(3) 0.047(4) 0.050(4) 0.016(4) -0.020(4) 0.024(4)
C190 0.151(2) 0.340(3) 0.259(3) 0.174(3) 0.017(3) 0.142(3)
C191 0.041(3) 0.044(4) 0.049(4) 0.013(4) -0.019(4) 0.021(4)
S1 0.020(3) 0.060(3) 0.071(3) 0.019(3) -0.005(3) -0.004(3)
O350 0.020(3) 0.059(4) 0.072(4) 0.022(4) -0.004(4) -0.002(4)
O351 0.025(3) 0.070(4) 0.077(4) 0.004(4) 0.010(4) 0.000(4)
C350 0.067(3) 0.033(4) 0.047(4) 0.003(4) -0.002(4) 0.022(4)
C351 0.067(3) 0.032(4) 0.048(4) 0.003(4) -0.001(4) 0.022(4)
C340 0.068(3) 0.033(4) 0.049(4) 0.002(4) -0.003(4) 0.021(4)
C341 0.067(3) 0.034(4) 0.048(4) 0.002(4) -0.002(4) 0.022(4)

loop_
_atom_type_symbol
_atom_type_scat_dispersion_real
_atom_type_scat_dispersion_imag
_atom_type_scat_Cromer_Mann_a1
_atom_type_scat_Cromer_Mann_b1
_atom_type_scat_Cromer_Mann_a2
_atom_type_scat_Cromer_Mann_b2
_atom_type_scat_Cromer_Mann_a3
_atom_type_scat_Cromer_Mann_b3
_atom_type_scat_Cromer_Mann_a4
_atom_type_scat_Cromer_Mann_b4
_atom_type_scat_Cromer_Mann_c
_atom_type_scat_source
C 0.0181 0.0091 2.3100 20.8439 1.0200 10.2075 1.5886 0.5687 0.8650 51.6512 0.2156 'International Tables Vol C 4.2.6.8 and 6.1.1.4'
H 0.0000 0.0000 0.4930 10.5109 0.3229 26.1257 0.1402 3.1424 0.0408 57.7998 0.0030 'International Tables Vol C 4.2.6.8 and 6.1.1.4'
O 0.0492 0.0322 3.0485 13.2771 2.2868 5.7011 1.5463 0.3239 0.8670 32.9089 0.2508 'International Tables Vol C 4.2.6.8 and 6.1.1.4'
S 0.3331 0.5567 6.9053 1.4679 5.2034 22.2151 1.4379 0.2536 1.5863 56.1720 0.8669 'International Tables Vol C 4.2.6.8 and 6.1.1.4'
V 0.0687 2.1097 10.2971 6.8657 7.3511 0.4385 2.0703 26.8938 2.0571 102.4780 1.2199 'International Tables Vol C 4.2.6.8 and 6.1.1.4'
Ce -1.8482 9.6596 21.1671 2.8122 19.7695 0.2268 11.8513 17.6083 3.3305 127.1130 1.8626 'International Tables Vol C 4.2.6.8 and 6.1.1.4'
Cl 0.3639 0.7018 11.4604 0.0104 7.1964 1.1662 6.2556 18.5194 1.6455 47.7784 -9.5574 'International Tables Vol C 4.2.6.8 and 6.1.1.4'

loop_
_geom_angle_atom_site_label_1
_geom_angle_atom_site_label_2
_geom_angle_atom_site_label_3
_geom_angle
_geom_angle_publ_flag
S1 C10 H101 125.2 no
S1 C10 H102 118.3 no
H101 C10 H102 110.9 no
S1 C10 H103 83.8 no
H101 C10 H103 103.8 no
H102 C10 H103 107.1 no
S10 C10 H101 95.1 no
S10 C10 H102 105.2 no
H101 C10 H102 110.9 no
S10 C10 H103 133.2 no
H101 C10 H103 103.8 no
H102 C10 H103 107.1 no
S1 C11 H111 124.5 no
S1 C11 H112 81.9 no
H111 C11 H112 104.3 no
S1 C11 H113 120.0 no
H111 C11 H113 110.8 no
H112 C11 H113 106.7 no
S10 C11 H111 96.6 no
S10 C11 H112 132.0 no
H111 C11 H112 104.3 no
S10 C11 H113 105.3 no
H111 C11 H113 110.8 no
H112 C11 H113 106.7 no
S12 C14 H141 109.6 no
S12 C14 H142 108.8 no
H141 C14 H142 109.5 no
S12 C14 H143 110.1 no
H141 C14 H143 109.4 no
H142 C14 H143 109.4 no
S12 C15 H151 109.2 no
S12 C15 H152 109.6 no
H151 C15 H152 109.5 no
S12 C15 H153 109.3 no
H151 C15 H153 109.6 no
H152 C15 H153 109.6 no
S13 C16 H161 110.4 no
S13 C16 H162 109.8 no
H161 C16 H162 109.5 no
S13 C16 H163 108.4 no
H161 C16 H163 109.3 no
H162 C16 H163 109.4 no
S13 C17 H171 109.4 no
S13 C17 H172 110.5 no
H171 C17 H172 109.4 no
S13 C17 H173 108.5 no
H171 C17 H173 109.5 no
H172 C17 H173 109.6 no
S14 C22 H221 110.5 no
S14 C22 H222 109.0 no
H221 C22 H222 109.4 no
S14 C22 H223 109.0 no
H221 C22 H223 109.5 no
H222 C22 H223 109.5 no
S14 C23 H231 108.2 no
S14 C23 H232 108.6 no
H231 C23 H232 111.1 no
S14 C23 H233 106.4 no
H231 C23 H233 111.2 no
H232 C23 H233 111.2 no
S16 C24 H241 107.7 no
S16 C24 H242 106.9 no
H241 C24 H242 111.7 no
S16 C24 H243 107.1 no
H241 C24 H243 111.7 no
H242 C24 H243 111.5 no
S16 C25 H251 109.1 no
S16 C25 H252 109.7 no
H251 C25 H252 109.5 no
S16 C25 H253 109.8 no
H251 C25 H253 109.3 no
H252 C25 H253 109.4 no
S17 C26 H261 110.1 no
S17 C26 H262 106.8 no
H261 C26 H262 109.6 no
S17 C26 H263 111.1 no
H261 C26 H263 109.6 no
H262 C26 H263 109.6 no
S17 C27 H271 109.7 no
S17 C27 H272 109.5 no
H271 C27 H272 109.5 no
S17 C27 H273 109.2 no
H271 C27 H273 109.5 no
H272 C27 H273 109.4 no
S19 C28 H281 109.5 no
S19 C28 H282 110.1 no
H281 C28 H282 109.5 no
S19 C28 H283 109.0 no
H281 C28 H283 109.5 no
H282 C28 H283 109.2 no
S19 C29 H291 110.0 no
S19 C29 H292 109.1 no
H291 C29 H292 109.4 no
S19 C29 H293 109.3 no
H291 C29 H293 109.5 no
H292 C29 H293 109.5 no
S18 C30 H301 109.6 no
S18 C30 H302 109.1 no
H301 C30 H302 109.5 no
S18 C30 H303 110.0 no
H301 C30 H303 109.4 no
H302 C30 H303 109.3 no
S18 C31 H311 109.2 no
S18 C31 H312 109.5 no
H311 C31 H312 109.3 no
S18 C31 H313 109.7 no
H311 C31 H313 109.5 no
H312 C31 H313 109.6 no
C10 S10 C11 100.63(6) yes
C10 S10 O351 99.61(6) yes
C11 S10 O351 99.61(6) yes
C14 S12 C15 95.99(6) yes
C14 S12 O34 105.55(6) yes
C15 S12 O34 105.55(6) yes
C16 S13 C17 97.5(13) yes
C16 S13 O33 104.2(12) yes
C17 S13 O33 104.6(10) yes
C22 S14 C23 98.0(15) yes
C22 S14 O37 107.5(12) yes
C23 S14 O37 106.4(13) yes
O43 S15 C351 105.59(6) yes
O43 S15 C341 105.59(6) yes
C351 S15 C341 102.46(6) yes
O43 S15 C350 105.59(6) yes
O43 S15 C340 105.58(6) yes
C350 S15 C340 102.46(6) yes
C25 S16 C24 100.6(12) yes
C25 S16 O38 101.2(10) yes
C24 S16 O38 106.0(11) yes
C27 S17 C26 99.6(15) yes
C27 S17 O39 106.1(12) yes
C26 S17 O39 105.1(13) yes
C31 S18 C30 98.7(12) yes
C31 S18 O40 104.8(12) yes
C30 S18 O40 102.7(13) yes
C31 S18 Ce2 129.7(8) yes
C30 S18 Ce2 114.1(9) yes
O40 S18 Ce2 33.7(6) yes
C29 S19 C28 96.70(6) yes
C29 S19 O41 105.43(6) yes
C28 S19 O41 105.43(6) yes
C29 S19 Ce2 105.3(5) yes
C28 S19 Ce2 135.4(5) yes
O41 S19 Ce2 31.5(5) yes
V1 O13 V6 100.9(7) yes
V1 O13 Ce1 106.1(6) yes
V6 O13 Ce1 138.9(7) yes
V1 O14 V2 101.6(7) yes
V1 O14 Ce1 106.2(6) yes
V2 O14 Ce1 139.1(8) yes
V3 O15 V4 102.2(7) yes
V3 O15 Ce1 138.4(8) yes
V4 O15 Ce1 106.1(6) yes
V4 O16 V5 103.1(8) yes
V4 O16 Ce1 106.8(7) yes
V5 O16 Ce1 139.4(8) yes
V2 O17 V3 134.4(9) yes
V5 O18 V6 132.6(8) yes
V1 O19 V6 96.7(7) yes
V1 O19 V12 141.2(8) yes
V6 O19 V12 102.1(6) yes
V1 O20 V2 96.9(7) yes
V1 O20 V7 140.4(8) yes
V2 O20 V7 101.6(7) yes
V4 O21 V5 97.8(6) yes
V4 O21 V10 138.8(8) yes
V5 O21 V10 101.2(7) yes
V3 O22 V4 96.0(7) yes
V3 O22 V9 101.7(7) yes
V4 O22 V9 140.7(9) yes
V5 O23 V10 103.2(7) yes
V5 O23 V11 143.5(8) yes
V10 O23 V11 94.2(6) yes
V3 O24 V8 140.5(8) yes
V3 O24 V9 104.8(7) yes
V8 O24 V9 94.8(7) yes
V6 O25 V11 145.0(9) yes
V6 O25 V12 104.4(7) yes
V11 O25 V12 93.4(7) yes
V2 O26 V7 102.9(7) yes
V2 O26 V8 144.2(9) yes
V7 O26 V8 95.3(8) yes
V7 O27 V12 142.0(8) yes
V9 O28 V10 139.2(8) yes
V7 O29 V8 104.6(9) yes
V11 O30 V12 107.0(9) yes
V8 O31 V9 104.5(9) yes
V10 O32 V11 105.2(9) yes
S13 O33 Ce1 135.0(9) yes
S12 O34 Ce1 144.5(10) yes
S14 O37 Ce2 138.2(9) yes
S16 O38 Ce2 133.2(8) yes
S17 O39 Ce2 125.6(9) yes
S18 O40 Ce2 126.7(10) yes
S19 O41 Ce2 130.0(7) yes
Ce2 O42 S201 123.0(9) yes
Ce2 O42 S200 133.3(9) yes
S15 O43 Ce2 136.3(8) yes
O20 V1 O14 81.2(7) yes
O20 V1 O19 92.6(6) yes
O14 V1 O19 147.2(6) yes
O20 V1 O13 148.4(6) yes
O14 V1 O13 86.3(6) yes
O19 V1 O13 82.4(6) yes
O20 V1 O1 105.7(7) yes
O14 V1 O1 105.3(8) yes
O19 V1 O1 107.4(7) yes
O13 V1 O1 105.6(8) yes
O20 V1 V2 42.6(5) yes
O14 V1 V2 38.7(5) yes
O19 V1 V2 125.5(5) yes
O13 V1 V2 118.2(4) yes
O1 V1 V2 113.0(6) yes
O20 V1 V6 126.5(5) yes
O14 V1 V6 118.5(5) yes
O19 V1 V6 42.9(5) yes
O13 V1 V6 39.6(4) yes
O1 V1 V6 114.0(6) yes
V2 V1 V6 132.26(15) yes
V1 V2 O20 40.4(5) yes
V1 V2 O26 111.0(5) yes
O20 V2 O26 78.2(7) yes
V1 V2 O14 39.8(5) yes
O20 V2 O14 80.1(7) yes
O26 V2 O14 141.3(6) yes
V1 V2 O17 127.7(5) yes
O20 V2 O17 152.1(7) yes
O26 V2 O17 89.5(7) yes
O14 V2 O17 95.1(7) yes
V1 V2 O2 112.6(7) yes
O20 V2 O2 102.7(8) yes
O26 V2 O2 107.8(8) yes
O14 V2 O2 108.1(8) yes
O17 V2 O2 104.9(8) yes
V1 V2 V3 112.39(14) yes
O20 V2 V3 129.6(4) yes
O26 V2 V3 79.8(4) yes
O14 V2 V3 90.0(5) yes
O17 V2 V3 22.6(5) yes
V1 V2 V7 75.07(14) yes
O20 V2 V7 39.0(5) yes
O26 V2 V7 39.2(5) yes
O14 V2 V7 113.3(5) yes
O17 V2 V7 124.7(5) yes
O2 V2 V3 127.2(7) yes
O2 V2 V7 109.2(7) yes
V3 V2 V7 107.72(15) yes
O22 V3 O24 76.7(6) yes
O22 V3 O15 78.9(6) yes
O24 V3 O15 141.6(6) yes
O22 V3 O17 152.3(7) yes
O24 V3 O17 92.6(7) yes
O15 V3 O17 95.5(7) yes
O22 V3 V2 129.3(5) yes
O24 V3 V2 82.9(5) yes
O15 V3 V2 90.2(5) yes
O17 V3 V2 23.0(5) yes
O22 V3 O3 102.7(8) yes
O24 V3 O3 107.5(8) yes
O15 V3 O3 106.5(8) yes
O17 V3 O3 104.9(8) yes
V2 V3 O3 127.8(7) yes
O22 V3 V4 40.1(4) yes
O24 V3 V4 110.2(5) yes
O15 V3 V4 39.0(4) yes
O17 V3 V4 127.5(5) yes
V2 V3 V4 112.00(14) yes
O22 V3 V9 38.3(4) yes
O24 V3 V9 38.4(4) yes
O15 V3 V9 111.7(5) yes
O17 V3 V9 125.9(6) yes
V2 V3 V9 108.25(15) yes
O3 V3 V4 111.5(6) yes
O3 V3 V9 110.3(7) yes
V4 V3 V9 74.09(13) yes
V3 V4 O21 128.0(5) yes
V3 V4 O16 117.4(5) yes
O21 V4 O16 80.5(7) yes
V3 V4 O22 43.9(5) yes
O21 V4 O22 93.8(7) yes
O16 V4 O22 147.3(7) yes
V3 V4 O15 38.8(5) yes
O21 V4 O15 149.0(7) yes
O16 V4 O15 86.2(6) yes
O22 V4 O15 82.6(7) yes
V3 V4 O4 113.6(7) yes
O21 V4 O4 105.1(8) yes
O16 V4 O4 106.8(8) yes
O22 V4 O4 105.8(8) yes
O15 V4 O4 105.5(8) yes
V3 V4 V5 132.03(15) yes
O21 V4 V5 42.5(4) yes
O16 V4 V5 38.1(5) yes
O22 V4 V5 126.4(5) yes
O15 V4 V5 118.0(5) yes
O4 V4 V5 113.6(7) yes
V4 V5 O21 39.7(4) yes
V4 V5 O23 110.5(4) yes
O21 V5 O23 78.5(6) yes
V4 V5 O16 38.8(5) yes
O21 V5 O16 78.4(6) yes
O23 V5 O16 140.2(6) yes
V4 V5 O18 128.3(5) yes
O21 V5 O18 153.7(6) yes
O23 V5 O18 90.9(7) yes
O16 V5 O18 95.8(7) yes
V4 V5 O5 112.8(6) yes
O21 V5 O5 102.2(8) yes
O23 V5 O5 107.0(8) yes
O16 V5 O5 109.3(8) yes
O18 V5 O5 103.9(8) yes
V4 V5 V6 112.65(14) yes
O21 V5 V6 130.1(4) yes
O23 V5 V6 80.4(4) yes
O16 V5 V6 90.4(5) yes
O18 V5 V6 23.6(5) yes
V4 V5 V10 74.21(13) yes
O21 V5 V10 39.2(5) yes
O23 V5 V10 39.3(4) yes
O16 V5 V10 111.3(5) yes
O18 V5 V10 126.0(5) yes
O5 V5 V6 127.2(7) yes
O5 V5 V10 109.2(7) yes
V6 V5 V10 107.77(15) yes
V1 V6 O19 40.4(4) yes
V1 V6 O25 111.2(5) yes
O19 V6 O25 78.0(6) yes
V1 V6 O13 39.5(5) yes
O19 V6 O13 79.9(6) yes
O25 V6 O13 141.2(6) yes
V1 V6 O18 126.9(5) yes
O19 V6 O18 152.4(6) yes
O25 V6 O18 91.3(7) yes
O13 V6 O18 93.8(7) yes
V1 V6 V5 111.58(14) yes
O19 V6 V5 128.6(4) yes
O25 V6 V5 80.4(5) yes
O13 V6 V5 89.2(5) yes
O18 V6 V5 23.8(5) yes
V1 V6 O6 111.4(6) yes
O19 V6 O6 102.3(8) yes
O25 V6 O6 108.2(8) yes
O13 V6 O6 107.4(7) yes
O18 V6 O6 105.2(8) yes
V1 V6 V12 75.09(13) yes
O19 V6 V12 38.8(4) yes
O25 V6 V12 39.3(5) yes
O13 V6 V12 113.0(5) yes
O18 V6 V12 126.3(5) yes
V5 V6 O6 128.8(6) yes
V5 V6 V12 107.64(14) yes
O6 V6 V12 109.2(7) yes
V2 V7 O26 38.0(5) yes
V2 V7 O20 39.4(4) yes
O26 V7 O20 77.3(7) yes
V2 V7 O29 113.4(6) yes
O26 V7 O29 78.3(8) yes
O20 V7 O29 146.5(7) yes
V2 V7 O27 123.2(5) yes
O26 V7 O27 147.1(6) yes
O20 V7 O27 89.7(7) yes
O29 V7 O27 98.6(8) yes
V2 V7 O7 109.8(7) yes
O26 V7 O7 107.8(9) yes
O20 V7 O7 103.6(8) yes
O29 V7 O7 105.5(9) yes
O27 V7 O7 104.5(9) yes
V2 V7 V8 76.07(14) yes
O26 V7 V8 41.6(5) yes
O20 V7 V8 112.6(4) yes
O29 V7 V8 37.5(6) yes
O27 V7 V8 124.0(4) yes
O7 V7 V8 117.5(8) yes
V7 V8 O24 122.5(4) yes
V7 V8 O26 43.1(5) yes
O24 V8 O26 89.0(7) yes
V7 V8 O31 122.3(6) yes
O24 V8 O31 79.3(7) yes
O26 V8 O31 148.3(7) yes
V7 V8 O29 37.9(5) yes
O24 V8 O29 150.5(7) yes
O26 V8 O29 80.3(7) yes
O31 V8 O29 95.5(8) yes
V7 V8 O8 117.5(7) yes
O24 V8 O8 103.6(9) yes
O26 V8 O8 106.8(9) yes
O31 V8 O8 104.6(9) yes
O29 V8 O8 105.8(10) yes
V7 V8 V9 127.83(17) yes
O24 V8 V9 42.6(5) yes
O26 V8 V9 121.0(5) yes
O31 V8 V9 37.5(5) yes
O29 V8 V9 122.9(6) yes
O8 V8 V9 114.6(7) yes
V8 V9 V3 75.19(14) yes
V8 V9 O24 42.6(5) yes
V3 V9 O24 36.8(4) yes
V8 V9 O22 112.5(5) yes
V3 V9 O22 39.9(5) yes
O24 V9 O22 76.7(6) yes
V8 V9 O31 38.1(6) yes
V3 V9 O31 113.1(6) yes
O24 V9 O31 79.9(7) yes
O22 V9 O31 146.7(7) yes
V8 V9 O28 126.6(5) yes
V3 V9 O28 124.7(5) yes
O24 V9 O28 150.9(6) yes
O22 V9 O28 90.1(7) yes
O31 V9 O28 99.3(8) yes
V8 V9 O9 115.1(7) yes
V3 V9 O9 109.3(7) yes
O24 V9 O9 104.4(8) yes
O22 V9 O9 104.2(8) yes
O31 V9 O9 104.3(9) yes
O28 V9 O9 104.0(8) yes
V5 V10 O23 37.5(4) yes
V5 V10 O21 39.5(4) yes
O23 V10 O21 77.0(6) yes
V5 V10 O32 113.3(5) yes
O23 V10 O32 79.3(7) yes
O21 V10 O32 146.2(7) yes
V5 V10 O28 124.8(5) yes
O23 V10 O28 150.0(6) yes
O21 V10 O28 90.7(7) yes
O32 V10 O28 98.1(8) yes
V5 V10 O10 109.6(6) yes
O23 V10 O10 105.7(7) yes
O21 V10 O10 104.3(8) yes
O32 V10 O10 105.1(9) yes
O28 V10 O10 103.9(8) yes
V5 V10 V11 75.96(14) yes
O23 V10 V11 42.2(4) yes
O21 V10 V11 112.9(4) yes
O32 V10 V11 37.7(5) yes
O28 V10 V11 125.7(5) yes
O10 V10 V11 115.2(7) yes
V10 V11 O25 120.5(5) yes
V10 V11 O23 43.7(4) yes
O25 V11 O23 86.8(7) yes
V10 V11 O32 37.1(5) yes
O25 V11 O32 147.5(7) yes
O23 V11 O32 80.2(7) yes
V10 V11 O30 122.9(6) yes
O25 V11 O30 79.4(7) yes
O23 V11 O30 148.2(7) yes
O32 V11 O30 96.3(8) yes
V10 V11 O11 115.3(6) yes
O25 V11 O11 105.7(8) yes
O23 V11 O11 104.1(8) yes
O32 V11 O11 106.3(9) yes
O30 V11 O11 107.2(9) yes
V10 V11 V12 127.88(17) yes
O25 V11 V12 44.0(5) yes
O23 V11 V12 121.3(4) yes
O32 V11 V12 121.7(6) yes
O30 V11 V12 35.9(5) yes
O11 V11 V12 116.8(6) yes
V11 V12 O25 42.6(4) yes
V11 V12 V6 75.68(14) yes
O25 V12 V6 36.3(4) yes
V11 V12 O19 112.0(5) yes
O25 V12 O19 75.5(6) yes
V6 V12 O19 39.2(4) yes
V11 V12 O27 126.5(5) yes
O25 V12 O27 148.5(6) yes
V6 V12 O27 123.7(5) yes
O19 V12 O27 89.5(6) yes
V11 V12 O30 37.1(6) yes
O25 V12 O30 79.1(7) yes
V6 V12 O30 112.6(6) yes
O19 V12 O30 145.5(8) yes
O27 V12 O30 100.5(8) yes
V11 V12 O12 116.7(6) yes
O25 V12 O12 106.0(8) yes
V6 V12 O12 107.7(7) yes
O19 V12 O12 102.5(8) yes
O27 V12 O12 104.2(8) yes
O30 V12 O12 106.7(9) yes
O13 Ce1 O15 112.3(5) yes
O13 Ce1 O14 61.3(4) yes
O15 Ce1 O14 81.8(5) yes
O13 Ce1 O16 81.5(5) yes
O15 Ce1 O16 60.7(4) yes
O14 Ce1 O16 111.1(5) yes
O13 Ce1 O33 151.3(5) yes
O15 Ce1 O33 78.4(5) yes
O14 Ce1 O33 147.2(5) yes
O16 Ce1 O33 81.3(5) yes
O13 Ce1 O34 79.2(5) yes
O15 Ce1 O34 129.0(5) yes
O14 Ce1 O34 138.1(5) yes
O16 Ce1 O34 73.3(5) yes
O33 Ce1 O34 73.8(6) yes
O13 Ce1 O360 129.3(7) yes
O15 Ce1 O360 84.6(7) yes
O14 Ce1 O360 75.7(8) yes
O16 Ce1 O360 142.1(7) yes
O33 Ce1 O360 76.6(8) yes
O13 Ce1 O350 76.4(7) yes
O15 Ce1 O350 155.6(5) yes
O14 Ce1 O350 83.2(6) yes
O16 Ce1 O350 143.4(6) yes
O33 Ce1 O350 105.1(7) yes
O34 Ce1 O360 127.5(8) yes
O34 Ce1 O350 74.1(5) yes
O360 Ce1 O350 73.0(8) yes
O13 Ce1 O15 112.3(5) yes
O13 Ce1 O14 61.3(4) yes
O15 Ce1 O14 81.8(5) yes
O13 Ce1 O16 81.5(5) yes
O15 Ce1 O16 60.7(4) yes
O14 Ce1 O16 111.1(5) yes
O13 Ce1 O33 151.3(5) yes
O15 Ce1 O33 78.4(5) yes
O14 Ce1 O33 147.2(5) yes
O16 Ce1 O33 81.3(5) yes
O13 Ce1 O34 79.2(5) yes
O15 Ce1 O34 129.0(5) yes
O14 Ce1 O34 138.1(5) yes
O16 Ce1 O34 73.3(5) yes
O33 Ce1 O34 73.8(6) yes
O13 Ce1 O361 129.4(7) yes
O15 Ce1 O361 75.8(6) yes
O14 Ce1 O361 71.5(7) yes
O16 Ce1 O361 134.8(6) yes
O33 Ce1 O361 78.4(7) yes
O13 Ce1 O350 76.4(7) yes
O15 Ce1 O350 155.6(5) yes
O14 Ce1 O350 83.2(6) yes
O16 Ce1 O350 143.4(6) yes
O33 Ce1 O350 105.1(7) yes
O34 Ce1 O361 136.0(7) yes
O34 Ce1 O350 74.1(5) yes
O361 Ce1 O350 81.2(7) yes
O13 Ce1 O15 112.3(5) yes
O13 Ce1 O14 61.3(4) yes
O15 Ce1 O14 81.8(5) yes
O13 Ce1 O16 81.5(5) yes
O15 Ce1 O16 60.7(4) yes
O14 Ce1 O16 111.1(5) yes
O13 Ce1 O33 151.3(5) yes
O15 Ce1 O33 78.4(5) yes
O14 Ce1 O33 147.2(5) yes
O16 Ce1 O33 81.3(5) yes
O13 Ce1 O34 79.2(5) yes
O15 Ce1 O34 129.0(5) yes
O14 Ce1 O34 138.1(5) yes
O16 Ce1 O34 73.3(5) yes
O33 Ce1 O34 73.8(6) yes
O13 Ce1 O360 129.3(7) yes
O15 Ce1 O360 84.6(7) yes
O14 Ce1 O360 75.7(8) yes
O16 Ce1 O360 142.1(7) yes
O33 Ce1 O360 76.6(8) yes
O13 Ce1 O351 82.4(5) yes
O15 Ce1 O351 151.6(5) yes
O14 Ce1 O351 85.0(5) yes
O16 Ce1 O351 147.6(5) yes
O33 Ce1 O351 100.4(5) yes
O34 Ce1 O360 127.5(8) yes
O34 Ce1 O351 76.1(5) yes
O360 Ce1 O351 67.8(8) yes
O13 Ce1 O15 112.3(5) yes
O13 Ce1 O14 61.3(4) yes
O15 Ce1 O14 81.8(5) yes
O13 Ce1 O16 81.5(5) yes
O15 Ce1 O16 60.7(4) yes
O14 Ce1 O16 111.1(5) yes
O13 Ce1 O33 151.3(5) yes
O15 Ce1 O33 78.4(5) yes
O14 Ce1 O33 147.2(5) yes
O16 Ce1 O33 81.3(5) yes
O13 Ce1 O34 79.2(5) yes
O15 Ce1 O34 129.0(5) yes
O14 Ce1 O34 138.1(5) yes
O16 Ce1 O34 73.3(5) yes
O33 Ce1 O34 73.8(6) yes
O13 Ce1 O361 129.4(7) yes
O15 Ce1 O361 75.8(6) yes
O14 Ce1 O361 71.5(7) yes
O16 Ce1 O361 134.8(6) yes
O33 Ce1 O361 78.4(7) yes
O13 Ce1 O351 82.4(5) yes
O15 Ce1 O351 151.6(5) yes
O14 Ce1 O351 85.0(5) yes
O16 Ce1 O351 147.6(5) yes
O33 Ce1 O351 100.4(5) yes
O34 Ce1 O361 136.0(7) yes
O34 Ce1 O351 76.1(5) yes
O361 Ce1 O351 76.2(7) yes
O39 Ce2 Cl2 143.0(4) yes
O39 Ce2 O37 72.2(5) yes
Cl2 Ce2 O37 75.4(4) yes
O39 Ce2 O40 71.0(5) yes
Cl2 Ce2 O40 145.1(4) yes
O37 Ce2 O40 138.4(5) yes
O39 Ce2 O42 120.0(5) yes
Cl2 Ce2 O42 80.3(3) yes
O37 Ce2 O42 146.9(5) yes
O40 Ce2 O42 71.2(5) yes
O39 Ce2 O43 133.5(5) yes
Cl2 Ce2 O43 77.4(3) yes
O37 Ce2 O43 116.1(5) yes
O40 Ce2 O43 77.9(5) yes
O42 Ce2 O43 79.2(4) yes
O39 Ce2 O41 71.9(5) yes
Cl2 Ce2 O41 83.7(3) yes
O37 Ce2 O41 76.6(5) yes
O40 Ce2 O41 109.1(6) yes
O42 Ce2 O41 78.8(4) yes
O39 Ce2 O38 70.7(5) yes
Cl2 Ce2 O38 116.0(4) yes
O37 Ce2 O38 73.1(6) yes
O40 Ce2 O38 76.9(6) yes
O42 Ce2 O38 138.9(5) yes
O39 Ce2 S18 57.1(4) yes
Cl2 Ce2 S18 159.5(2) yes
O37 Ce2 S18 119.1(4) yes
O40 Ce2 S18 19.6(4) yes
O42 Ce2 S18 90.7(3) yes
O39 Ce2 S19 55.1(4) yes
Cl2 Ce2 S19 95.4(2) yes
O37 Ce2 S19 66.0(4) yes
O40 Ce2 S19 106.3(5) yes
O42 Ce2 S19 94.8(3) yes
O39 Ce2 S201 106.3(5) yes
Cl2 Ce2 S201 100.1(3) yes
O37 Ce2 S201 164.4(5) yes
O40 Ce2 S201 50.0(5) yes
O42 Ce2 S201 21.2(3) yes
O43 Ce2 O41 153.0(4) yes
O43 Ce2 O38 69.2(5) yes
O41 Ce2 O38 137.4(5) yes
O43 Ce2 S18 82.9(3) yes
O41 Ce2 S18 112.7(3) yes
O38 Ce2 S18 60.6(4) yes
O43 Ce2 S19 171.2(3) yes
O41 Ce2 S19 18.5(2) yes
O38 Ce2 S19 119.0(4) yes
S18 Ce2 S19 103.65(15) yes
O43 Ce2 S201 76.6(4) yes
O41 Ce2 S201 88.1(4) yes
O38 Ce2 S201 121.6(5) yes
S18 Ce2 S201 69.5(3) yes
S19 Ce2 S201 100.0(3) yes
C120 S110 C131 98.73(6) yes
C120 S110 O360 97.49(6) yes
C131 S110 O360 97.49(6) yes
C121 S111 C130 98.73(6) yes
C121 S111 O361 97.49(6) yes
C130 S111 O361 97.49(6) yes
S110 C120 H1201 113.6 no
S110 C120 H1202 111.9 no
H1201 C120 H1202 109.5 no
S110 C120 H1203 102.6 no
H1201 C120 H1203 109.5 no
H1202 C120 H1203 109.5 no
S111 C121 H1211 106.8 no
S111 C121 H1212 106.4 no
H1211 C121 H1212 112.6 no
S111 C121 H1213 105.5 no
H1211 C121 H1213 112.4 no
H1212 C121 H1213 112.5 no
S111 C130 H1301 109.7 no
S111 C130 H1302 110.2 no
H1301 C130 H1302 109.3 no
S111 C130 H1303 109.1 no
H1301 C130 H1303 109.2 no
H1302 C130 H1303 109.4 no
S110 C131 H1311 106.3 no
S110 C131 H1312 108.5 no
H1311 C131 H1312 109.9 no
S110 C131 H1313 112.1 no
H1311 C131 H1313 109.9 no
H1312 C131 H1313 110.0 no
Ce1 O360 S110 131.9(18) yes
Ce1 O361 S111 141.3(13) yes
O42 S200 C320 108.01(6) yes
O42 S200 C330 108.01(6) yes
C320 S200 C330 98.50(6) yes
O42 S201 Ce2 35.8(6) yes
O42 S201 C321 108.02(6) yes
Ce2 S201 C321 89.3(6) yes
O42 S201 C331 108.01(6) yes
Ce2 S201 C331 142.5(7) yes
C321 S201 C331 98.50(6) yes
S200 C320 H3201 109.2 no
S200 C320 H3202 109.4 no
H3201 C320 H3202 109.4 no
S200 C320 H3203 109.9 no
H3201 C320 H3203 109.6 no
H3202 C320 H3203 109.3 no
S201 C321 H3211 107.2 no
S201 C321 H3212 106.3 no
H3211 C321 H3212 111.5 no
S201 C321 H3213 108.5 no
H3211 C321 H3213 111.5 no
H3212 C321 H3213 111.6 no
S200 C330 H3301 108.8 no
S200 C330 H3302 109.9 no
H3301 C330 H3302 109.6 no
S200 C330 H3303 109.5 no
H3301 C330 H3303 109.5 no
H3302 C330 H3303 109.5 no
S201 C331 H3311 109.4 no
S201 C331 H3312 109.4 no
H3311 C331 H3312 109.5 no
S201 C331 H3313 109.6 no
H3311 C331 H3313 109.5 no
H3312 C331 H3313 109.5 no
O450 S210 C210 110.87(6) yes
O450 S210 C200 110.87(6) yes
C210 S210 C200 96.71(6) yes
O451 S211 C211 110.87(6) yes
O451 S211 C201 110.87(6) yes
C211 S211 C201 96.71(6) yes
S210 C210 H2101 107.6 no
S210 C210 H2102 110.4 no
H2101 C210 H2102 109.5 no
S210 C210 H2103 110.5 no
H2101 C210 H2103 109.4 no
H2102 C210 H2103 109.4 no
S211 C211 H2111 110.6 no
S211 C211 H2112 108.5 no
H2111 C211 H2112 109.5 no
S211 C211 H2113 109.3 no
H2111 C211 H2113 109.5 no
H2112 C211 H2113 109.5 no
S210 C200 H2001 106.8 no
S210 C200 H2002 106.1 no
H2001 C200 H2002 111.6 no
S210 C200 H2003 108.9 no
H2001 C200 H2003 111.6 no
H2002 C200 H2003 111.5 no
S211 C201 H2011 115.2 no
S211 C201 H2012 95.1 no
H2011 C201 H2012 111.7 no
S211 C201 H2013 110.5 no
H2011 C201 H2013 111.7 no
H2012 C201 H2013 111.6 no
O441 S220 C180 110.87(6) yes
O441 S220 C190 110.87(6) yes
C180 S220 C190 96.71(6) yes
O440 S221 C181 110.87(6) yes
O440 S221 C191 110.87(6) yes
C181 S221 C191 96.71(6) yes
S220 C180 H1801 109.5 no
S220 C180 H1802 109.7 no
H1801 C180 H1802 109.5 no
S220 C180 H1803 109.2 no
H1801 C180 H1803 109.5 no
H1802 C180 H1803 109.5 no
S221 C181 H1811 111.0 no
S221 C181 H1812 105.8 no
H1811 C181 H1812 109.4 no
S221 C181 H1813 111.6 no
H1811 C181 H1813 109.5 no
H1812 C181 H1813 109.5 no
S220 C190 H1901 109.8 no
S220 C190 H1902 102.9 no
H1901 C190 H1902 112.2 no
S220 C190 H1903 106.9 no
H1901 C190 H1903 112.2 no
H1902 C190 H1903 112.2 no
S221 C191 H1911 108.5 no
S221 C191 H1912 108.9 no
H1911 C191 H1912 109.7 no
S221 C191 H1913 110.4 no
H1911 C191 H1913 109.7 no
H1912 C191 H1913 109.7 no
C11 S1 C10 100.64(6) yes
C11 S1 O350 99.60(6) yes
C10 S1 O350 99.60(6) yes
Ce1 O350 S1 102.6(14) yes
S10 O351 Ce1 154.4(8) yes
S15 C350 H3501 109.2 no
S15 C350 H3502 108.9 no
H3501 C350 H3502 109.5 no
S15 C350 H3503 110.3 no
H3501 C350 H3503 109.5 no
H3502 C350 H3503 109.4 no
S15 C351 H3511 106.8 no
S15 C351 H3512 107.4 no
H3511 C351 H3512 111.6 no
S15 C351 H3513 107.3 no
H3511 C351 H3513 111.7 no
H3512 C351 H3513 111.7 no
S15 C340 H3401 108.5 no
S15 C340 H3402 111.0 no
H3401 C340 H3402 109.4 no
S15 C340 H3403 108.8 no
H3401 C340 H3403 109.6 no
H3402 C340 H3403 109.5 no
S15 C341 H3411 107.8 no
S15 C341 H3412 109.2 no
H3411 C341 H3412 110.6 no
S15 C341 H3413 107.9 no
H3411 C341 H3413 110.6 no
H3412 C341 H3413 110.5 no

loop_
_geom_bond_atom_site_label_1
_geom_bond_atom_site_label_2
_geom_bond_distance
_geom_bond_publ_flag
C10 S1 1.712(5) yes
C10 H101 0.960 no
C10 H102 0.960 no
C10 H103 0.960 no
C10 S10 1.724(5) yes
C10 H101 0.960 no
C10 H102 0.960 no
C10 H103 0.960 no
C11 S1 1.724(5) yes
C11 H111 0.959 no
C11 H112 0.960 no
C11 H113 0.959 no
C11 S10 1.712(5) yes
C11 H111 0.959 no
C11 H112 0.960 no
C11 H113 0.959 no
C14 S12 1.760(6) yes
C14 H141 0.959 no
C14 H142 0.961 no
C14 H143 0.961 no
C15 S12 1.758(6) yes
C15 H151 0.960 no
C15 H152 0.960 no
C15 H153 0.960 no
C16 S13 1.76(3) yes
C16 H161 0.960 no
C16 H162 0.960 no
C16 H163 0.960 no
C17 S13 1.74(2) yes
C17 H171 0.960 no
C17 H172 0.959 no
C17 H173 0.959 no
C22 S14 1.77(2) yes
C22 H221 0.961 no
C22 H222 0.959 no
C22 H223 0.960 no
C23 S14 1.71(3) yes
C23 H231 1.005 no
C23 H232 1.005 no
C23 H233 1.007 no
C24 S16 1.76(2) yes
C24 H241 1.033 no
C24 H242 1.032 no
C24 H243 1.032 no
C25 S16 1.78(3) yes
C25 H251 0.960 no
C25 H252 0.960 no
C25 H253 0.961 no
C26 S17 1.72(3) yes
C26 H261 0.960 no
C26 H262 0.960 no
C26 H263 0.960 no
C27 S17 1.77(3) yes
C27 H271 0.960 no
C27 H272 0.960 no
C27 H273 0.961 no
C28 S19 1.744(6) yes
C28 H281 0.960 no
C28 H282 0.959 no
C28 H283 0.961 no
C29 S19 1.744(6) yes
C29 H291 0.962 no
C29 H292 0.961 no
C29 H293 0.962 no
C30 S18 1.80(2) yes
C30 H301 0.958 no
C30 H302 0.960 no
C30 H303 0.958 no
C31 S18 1.80(3) yes
C31 H311 0.960 no
C31 H312 0.959 no
C31 H313 0.960 no
S10 O351 1.684(6) yes
S12 O34 1.496(6) yes
S13 O33 1.523(17) yes
S14 O37 1.503(16) yes
S15 O43 1.508(4) yes
S15 C351 1.773(6) yes
S15 C341 1.774(6) yes
S15 O43 1.508(4) yes
S15 C350 1.775(6) yes
S15 C340 1.774(6) yes
S16 O38 1.510(16) yes
S17 O39 1.539(18) yes
S18 O40 1.494(19) yes
S18 Ce2 3.574(6) yes
S19 O41 1.487(6) yes
S19 Ce2 3.595(6) yes
O1 V1 1.582(14) yes
O2 V2 1.582(17) yes
O3 V3 1.596(16) yes
O4 V4 1.591(15) yes
O5 V5 1.580(16) yes
O6 V6 1.588(15) yes
O7 V7 1.587(16) yes
O8 V8 1.59(2) yes
O9 V9 1.602(16) yes
O10 V10 1.586(16) yes
O11 V11 1.577(16) yes
O12 V12 1.594(17) yes
O13 V1 1.862(15) yes
O13 V6 1.865(14) yes
O13 Ce1 2.526(14) yes
O14 V1 1.884(14) yes
O14 V2 1.840(16) yes
O14 Ce1 2.505(15) yes
O15 V3 1.839(15) yes
O15 V4 1.846(14) yes
O15 Ce1 2.524(15) yes
O16 V4 1.866(15) yes
O16 V5 1.834(16) yes
O16 Ce1 2.490(16) yes
O17 V2 1.800(16) yes
O17 V3 1.764(16) yes
O18 V5 1.804(17) yes
O18 V6 1.786(16) yes
O19 V1 1.876(14) yes
O19 V6 1.969(15) yes
O19 V12 1.953(14) yes
O20 V1 1.885(17) yes
O20 V2 1.969(15) yes
O20 V7 1.954(16) yes
O21 V4 1.868(15) yes
O21 V5 1.976(15) yes
O21 V10 1.964(16) yes
O22 V3 1.999(15) yes
O22 V4 1.856(14) yes
O22 V9 1.932(16) yes
O23 V5 1.904(15) yes
O23 V10 1.980(15) yes
O23 V11 1.926(15) yes
O24 V3 1.889(16) yes
O24 V8 1.959(16) yes
O24 V9 1.960(15) yes
O25 V6 1.866(15) yes
O25 V11 1.940(15) yes
O25 V12 1.993(16) yes
O26 V2 1.918(18) yes
O26 V7 1.971(16) yes
O26 V8 1.912(16) yes
O27 V7 1.822(17) yes
O27 V12 1.758(17) yes
O28 V9 1.809(16) yes
O28 V10 1.783(16) yes
O29 V7 1.823(16) yes
O29 V8 1.804(19) yes
O30 V11 1.805(18) yes
O30 V12 1.754(16) yes
O31 V8 1.836(17) yes
O31 V9 1.812(17) yes
O32 V10 1.789(17) yes
O32 V11 1.812(17) yes
O33 Ce1 2.434(14) yes
O34 Ce1 2.403(11) yes
O37 Ce2 2.480(15) yes
O38 Ce2 2.431(13) yes
O39 Ce2 2.568(15) yes
O40 Ce2 2.474(16) yes
O41 Ce2 2.454(11) yes
O42 Ce2 2.466(11) yes
O42 S201 1.521(6) yes
O42 Ce2 2.466(11) yes
O42 S200 1.513(6) yes
O43 Ce2 2.463(11) yes
Cl2 Ce2 2.817(5) yes
V1 V2 2.885(5) yes
V1 V6 2.874(5) yes
V2 V3 3.286(5) yes
V2 V7 3.041(6) yes
V3 V4 2.868(5) yes
V3 V9 3.050(6) yes
V4 V5 2.898(5) yes
V5 V6 3.287(5) yes
V5 V10 3.045(5) yes
V6 V12 3.050(6) yes
V7 V8 2.870(5) yes
V8 V9 2.883(5) yes
V10 V11 2.860(5) yes
V11 V12 2.862(5) yes
Ce1 O360 2.57(2) yes
Ce1 O350 2.54(3) yes
Ce1 O361 2.385(16) yes
Ce1 O350 2.54(3) yes
Ce1 O360 2.57(2) yes
Ce1 O351 2.336(10) yes
Ce1 O361 2.385(16) yes
Ce1 O351 2.336(10) yes
Ce2 S201 3.534(13) yes
S110 C120 1.780(6) yes
S110 C131 1.781(6) yes
S110 O360 1.517(6) yes
S111 C121 1.780(6) yes
S111 C130 1.781(6) yes
S111 O361 1.517(6) yes
C120 H1201 0.960 no
C120 H1202 0.960 no
C120 H1203 0.960 no
C121 H1211 1.081 no
C121 H1212 1.079 no
C121 H1213 1.080 no
C130 H1301 0.959 no
C130 H1302 0.960 no
C130 H1303 0.960 no
C131 H1311 0.969 no
C131 H1312 0.969 no
C131 H1313 0.969 no
S200 C320 1.761(6) yes
S200 C330 1.761(6) yes
S201 C321 1.761(6) yes
S201 C331 1.761(6) yes
C320 H3201 0.961 no
C320 H3202 0.960 no
C320 H3203 0.959 no
C321 H3211 1.030 no
C321 H3212 1.031 no
C321 H3213 1.031 no
C330 H3301 0.959 no
C330 H3302 0.960 no
C330 H3303 0.960 no
C331 H3311 0.950 no
C331 H3312 0.950 no
C331 H3313 0.950 no
S210 O450 1.353(6) yes
S210 C210 1.685(6) yes
S210 C200 1.684(6) yes
S211 O451 1.353(6) yes
S211 C211 1.684(6) yes
S211 C201 1.684(6) yes
C210 H2101 0.960 no
C210 H2102 0.960 no
C210 H2103 0.960 no
C211 H2111 0.950 no
C211 H2112 0.950 no
C211 H2113 0.950 no
C200 H2001 1.034 no
C200 H2002 1.034 no
C200 H2003 1.034 no
C201 H2011 1.126 no
C201 H2012 1.126 no
C201 H2013 1.127 no
O440 S221 1.353(6) yes
O441 S220 1.353(6) yes
S220 C180 1.683(6) yes
S220 C190 1.684(6) yes
S221 C181 1.685(6) yes
S221 C191 1.684(6) yes
C180 H1801 0.950 no
C180 H1802 0.950 no
C180 H1803 0.950 no
C181 H1811 0.960 no
C181 H1812 0.959 no
C181 H1813 0.960 no
C190 H1901 1.053 no
C190 H1902 1.053 no
C190 H1903 1.053 no
C191 H1911 0.967 no
C191 H1912 0.966 no
C191 H1913 0.966 no
S1 O350 1.686(6) yes
C350 H3501 0.960 no
C350 H3502 0.960 no
C350 H3503 0.961 no
C351 H3511 1.033 no
C351 H3512 1.033 no
C351 H3513 1.034 no
C340 H3401 0.961 no
C340 H3402 0.960 no
C340 H3403 0.961 no
C341 H3411 0.994 no
C341 H3412 0.993 no
C341 H3413 0.993 no

loop_
_geom_hbond_atom_site_label_D
_geom_hbond_atom_site_label_H
_geom_hbond_atom_site_label_A
_geom_hbond_site_symmetry_A
_geom_hbond_angle_DHA
_geom_hbond_distance_DH
_geom_hbond_distance_HA
_geom_hbond_distance_DA
_geom_hbond_publ_flag
C29 H293 O4 4_564 139.5(5) 0.962 2.521 3.31(3) yes
C28 H281 O6 3_545 124.7(5) 0.960 2.527 3.17(3) yes
C28 H282 O10 4_564 147.6(5) 0.959 2.423 3.27(3) yes
C23 H231 O11 3_545 150.2(7) 1.005 2.503 3.41(3) yes
C23 H231 O25 3_545 136.3(7) 1.005 2.531 3.33(3) yes
C330 H3301 O17 3_555 147.2(6) 0.959 2.473 3.32(3) yes
C330 H3302 C120 4_464 163.8(12) 0.960 2.007 2.94(3) yes
C331 H3203 C321 . 125(2) 1.135 1.845 2.67(3) yes
C321 H3211 C211 3_555 161.3(12) 1.030 2.109 3.10(3) yes
C321 H3212 C30 . 133.6(8) 1.031 2.426 3.22(3) yes
C321 H3212 O40 . 126.2(9) 1.031 1.852 2.60(3) yes
C321 H3213 O4 4_564 134.0(14) 1.031 1.520 2.36(3) yes
C31 H313 O450 3_555 168.5(9) 0.960 2.544 3.49(3) yes
C31 H313 O451 3_555 177.5(9) 0.960 2.539 3.50(3) yes
C25 H251 O28 1_455 171.3(6) 0.960 2.511 3.46(3) yes
C24 H241 O30 1_455 129.2(7) 1.033 2.373 3.13(3) yes
C26 H261 O450 . 140.1(9) 0.960 2.466 3.26(3) yes
C350 H3501 O8 3_555 129.5(5) 0.960 2.584 3.28(3) yes
C350 H3502 O30 1_455 162.9(5) 0.960 2.571 3.50(3) yes
C351 H3502 O30 1_455 142(3) 0.745 2.571 3.19(3) yes
C351 H3511 O8 3_555 130.8(5) 1.033 2.558 3.33(3) yes
C201 H2013 O3 2_456 151.8(11) 1.127 1.694 2.74(3) yes
C190 H1903 O5 . 167.1(8) 1.053 2.434 3.47(3) yes
C191 H1903 O5 . 170(2) 1.167 2.434 3.59(3) yes
C15 H151 O10 2_466 123.3(5) 0.960 2.589 3.22(3) yes
C15 H151 O23 2_466 167.9(6) 0.960 2.500 3.44(3) yes
C130 H1301 O9 2_456 159.2(6) 0.959 2.518 3.43(3) yes
C131 H1311 O9 2_456 120.3(8) 0.969 2.471 3.08(3) yes
C130 H1312 O17 . 173(3) 1.128 2.548 3.67(3) yes
C131 H1312 O17 . 139.1(9) 0.969 2.548 3.34(3) yes
C10 H101 O28 1_455 161.2(4) 0.960 2.510 3.43(3) yes
C331 H3311 C330 . 130.8(11) 0.950 1.086 1.85(3) yes
C331 H3313 O9 4_564 122.4(9) 0.950 2.489 3.10(3) yes
C331 H3313 O22 4_564 136.9(8) 0.950 2.532 3.29(3) yes
C180 H1801 O11 2_466 121.1(9) 0.950 2.546 3.14(3) yes
C180 H1802 O10 2_466 163.0(8) 0.950 2.569 3.49(3) yes
